data_7131242
loop_
_publ_author_name
'Seo, Hyeonglim'
'Kohlbrand, Alysia J.'
'Stokes, Ryjul W.'
'Chung, Jeewon'
'Cohen, Seth M.'

_publ_section_title
;
 Masking thiol reactivity with thioamide, thiourea, and
 thiocarbamate-based MBPs.
;
_journal_issue 16
_journal_name_full 'Chemical communications (Cambridge, England)'
_journal_page_first 2283
_journal_page_last 2286
_journal_paper_doi 10.1039/d2cc06596g
_journal_volume 59
_journal_year 2023
_chemical_formula_moiety 'C37 H32 B N7 O S Zn'
_chemical_formula_sum 'C37 H32 B N7 O S Zn'
_chemical_formula_weight 698.93
_space_group_crystal_system monoclinic
_space_group_IT_number 14
_space_group_name_Hall '-P 2yn'
_space_group_name_H-M_alt 'P 1 21/n 1'
_atom_sites_solution_hydrogens geom
_atom_sites_solution_primary dual
_audit_creation_date 2022-04-22
_audit_creation_method
;
Olex2 1.3-alpha
(compiled 2020.11.12 svn.r5f609507 for OlexSys, GUI svn.r6272)
;
_audit_update_record
;
2022-10-07 deposited with the CCDC.	2023-01-30 downloaded from the CCDC.
;
_cell_angle_alpha 90
_cell_angle_beta 101.3210(10)
_cell_angle_gamma 90
_cell_formula_units_Z 4
_cell_length_a 16.0769(5)
_cell_length_b 12.0606(4)
_cell_length_c 17.4588(5)
_cell_measurement_reflns_used 9214
_cell_measurement_temperature 100.00
_cell_measurement_theta_max 26.70
_cell_measurement_theta_min 3.00
_cell_volume 3319.34(18)
_computing_cell_refinement 'SAINT V8.40B (?, 2016)'
_computing_data_reduction 'SAINT V8.40B (?, 2016)'
_computing_molecular_graphics 'Olex2 1.3-alpha (Dolomanov et al., 2009)'
_computing_publication_material 'Olex2 1.3-alpha (Dolomanov et al., 2009)'
_computing_structure_refinement 'XL  (Sheldrick, 2008)'
_computing_structure_solution 'SHELXT  (Sheldrick, 2015)'
_diffrn_ambient_temperature 100.00
_diffrn_detector 'Bruker APEX2 area detector'
_diffrn_detector_area_resol_mean 7.9
_diffrn_detector_type 'CCD area detector'
_diffrn_measured_fraction_theta_full 0.994
_diffrn_measured_fraction_theta_max 0.994
_diffrn_measurement_device 'three-circle diffractometer'
_diffrn_measurement_device_type 'Bruker APEX-II CCD'
_diffrn_measurement_method '\f and \w scans'
_diffrn_radiation_monochromator 'mirror optics'
_diffrn_radiation_probe x-ray
_diffrn_radiation_type MoK\a
_diffrn_radiation_wavelength 0.71073
_diffrn_reflns_av_R_equivalents 0.0739
_diffrn_reflns_av_unetI/netI 0.0290
_diffrn_reflns_Laue_measured_fraction_full 0.994
_diffrn_reflns_Laue_measured_fraction_max 0.994
_diffrn_reflns_limit_h_max 20
_diffrn_reflns_limit_h_min -20
_diffrn_reflns_limit_k_max 15
_diffrn_reflns_limit_k_min -13
_diffrn_reflns_limit_l_max 21
_diffrn_reflns_limit_l_min -21
_diffrn_reflns_number 81571
_diffrn_reflns_point_group_measured_fraction_full 0.994
_diffrn_reflns_point_group_measured_fraction_max 0.994
_diffrn_reflns_theta_full 25.242
_diffrn_reflns_theta_max 26.370
_diffrn_reflns_theta_min 2.126
_diffrn_source 'microfocus sealed X-ray tube'
_diffrn_source_current 50.0
_diffrn_source_power 2.5
_diffrn_source_type 'Incoatec I\ms'
_diffrn_source_voltage 50.0
_diffrn_standards_number 0
_exptl_absorpt_coefficient_mu 0.845
_exptl_absorpt_correction_T_max 0.4909
_exptl_absorpt_correction_T_min 0.4424
_exptl_absorpt_correction_type multi-scan
_exptl_absorpt_process_details
;
SADABS-2016/2 (Bruker,2016/2) was used for absorption correction.
wR2(int) was 0.1424 before and 0.0695 after correction.
The Ratio of minimum to maximum transmission is 0.9012.
The \l/2 correction factor is Not present.
;
_exptl_crystal_colour colourless
_exptl_crystal_colour_primary colourless
_exptl_crystal_density_diffrn 1.399
_exptl_crystal_description block
_exptl_crystal_F_000 1448
_exptl_crystal_size_max 0.1
_exptl_crystal_size_mid 0.06
_exptl_crystal_size_min 0.06
_refine_diff_density_max 0.328
_refine_diff_density_min -0.268
_refine_diff_density_rms 0.051
_refine_ls_extinction_method none
_refine_ls_goodness_of_fit_ref 1.043
_refine_ls_hydrogen_treatment constr
_refine_ls_matrix_type full
_refine_ls_number_parameters 436
_refine_ls_number_reflns 6749
_refine_ls_number_restraints 0
_refine_ls_restrained_S_all 1.043
_refine_ls_R_factor_all 0.0333
_refine_ls_R_factor_gt 0.0281
_refine_ls_shift/su_max 0.001
_refine_ls_shift/su_mean 0.000
_refine_ls_structure_factor_coef Fsqd
_refine_ls_weighting_details 'w=1/[\s^2^(Fo^2^)+(0.0242P)^2^+2.5016P] where P=(Fo^2^+2Fc^2^)/3'
_refine_ls_weighting_scheme calc
_refine_ls_wR_factor_gt 0.0658
_refine_ls_wR_factor_ref 0.0698
_reflns_Friedel_coverage 0.000
_reflns_number_gt 6039
_reflns_number_total 6749
_reflns_threshold_expression 'I > 2\s(I)'
_cod_data_source_file d2cc06596g2.cif
_cod_data_source_block hs267_a
_cod_depositor_comments 'Adding full bibliography for 7131239--7131245.cif.'
_cod_database_code 7131242
_shelx_shelxl_version_number 2018/3
_shelx_space_group_comment
;
The symmetry employed for this shelxl refinement is uniquely defined
by the following loop, which should always be used as a source of
symmetry information in preference to the above space-group names.
They are only intended as comments.
;
_shelx_estimated_absorpt_t_max 0.951
_shelx_estimated_absorpt_t_min 0.920
_olex2_refinement_description
;
1.a Ternary CH refined with riding coordinates:
 B01C(H01C)
1.b Aromatic/amide H refined with riding coordinates:
 C00C(H00C), C00G(H00G), C00H(H00H), C00J(H00J), C00M(H00M), C00N(H00N),
 C00P(H00P), C00R(H00R), C00S(H00S), C00V(H00V), C00Y(H00Y), C00Z(H00Z),
 C010(H010), C012(H012), C013(H013), C015(H015), C016(H016), C017(H017),
 C018(H018), C019(H019), C01A(H01A), C01B(H01B)
1.c Idealised Me refined as rotating group:
 C00Q(H00A,H00B,H00D), C00T(H00E,H00F,H00I), C00W(H00K,H00L,H00O)
;
_olex2_submission_special_instructions 'No special instructions were received'

loop_
_space_group_symop_operation_xyz
'x, y, z'
'-x+1/2, y+1/2, -z+1/2'
'-x, -y, -z'
'x-1/2, -y-1/2, z-1/2'

loop_
_atom_site_label
_atom_site_type_symbol
_atom_site_fract_x
_atom_site_fract_y
_atom_site_fract_z
_atom_site_U_iso_or_equiv
_atom_site_adp_type
_atom_site_occupancy
_atom_site_site_symmetry_order
_atom_site_calc_flag
_atom_site_refinement_flags_posn
_atom_site_refinement_flags_adp
_atom_site_refinement_flags_occupancy
_atom_site_disorder_assembly
_atom_site_disorder_group
C1 C 0.44911(10) 0.45498(15) 0.37454(10) 0.0216(4) Uani 1 1 d . . . . .
H00A H 0.413556 0.477719 0.411403 0.032 Uiso 1 1 calc R U . . .
H00B H 0.448729 0.373954 0.370270 0.032 Uiso 1 1 calc R U . . .
H00D H 0.426796 0.487466 0.323165 0.032 Uiso 1 1 calc R U . . .
N1 N 0.55840(8) 0.60269(11) 0.41429(7) 0.0145(3) Uani 1 1 d . . . . .
O1 O 0.92667(7) 0.88110(11) 0.48426(7) 0.0230(3) Uani 1 1 d . . . . .
B1 B 0.50214(11) 0.70595(15) 0.38992(10) 0.0147(4) Uani 1 1 d . . . . .
H01C H 0.444093 0.682564 0.362903 0.018 Uiso 1 1 calc R U . . .
S1 S 0.79032(3) 0.85551(4) 0.54921(2) 0.01826(9) Uani 1 1 d . . . . .
Zn1 Zn 0.67707(2) 0.77536(2) 0.46891(2) 0.01349(6) Uani 1 1 d . . . . .
C2 C 0.53796(10) 0.49435(14) 0.40321(9) 0.0164(3) Uani 1 1 d . . . . .
N2 N 0.64447(8) 0.61313(11) 0.44327(8) 0.0146(3) Uani 1 1 d . . . . .
N3 N 0.54464(8) 0.77656(11) 0.33398(8) 0.0136(3) Uani 1 1 d . . . . .
C3 C 0.61099(10) 0.43325(14) 0.42450(9) 0.0176(3) Uani 1 1 d . . . . .
H00C H 0.616126 0.354876 0.422541 0.021 Uiso 1 1 calc R U . . .
N4 N 0.61519(8) 0.83867(11) 0.36372(7) 0.0134(3) Uani 1 1 d . . . . .
C4 C 0.67621(10) 0.50936(13) 0.44960(9) 0.0152(3) Uani 1 1 d . . . . .
N5 N 0.49661(8) 0.77556(11) 0.46308(8) 0.0148(3) Uani 1 1 d . . . . .
C5 C 0.76629(10) 0.48331(13) 0.48003(9) 0.0156(3) Uani 1 1 d . . . . .
N6 N 0.56946(8) 0.79536(11) 0.51708(8) 0.0146(3) Uani 1 1 d . . . . .
C6 C 0.79986(11) 0.38420(14) 0.45767(10) 0.0195(3) Uani 1 1 d . . . . .
H00P H 0.765271 0.336630 0.421318 0.023 Uiso 1 1 calc R U . . .
N7 N 0.82329(9) 0.77378(12) 0.41506(8) 0.0194(3) Uani 1 1 d . . . . .
C7 C 0.88333(11) 0.35466(14) 0.48812(10) 0.0221(4) Uani 1 1 d . . . . .
H00J H 0.905546 0.287321 0.472270 0.026 Uiso 1 1 calc R U . . .
C8 C 0.93420(11) 0.42284(15) 0.54139(11) 0.0232(4) Uani 1 1 d . . . . .
H00S H 0.990955 0.402009 0.562952 0.028 Uiso 1 1 calc R U . . .
C9 C 0.90170(11) 0.52169(15) 0.56302(11) 0.0250(4) Uani 1 1 d . . . . .
H010 H 0.936840 0.569544 0.598716 0.030 Uiso 1 1 calc R U . . .
C10 C 0.81828(11) 0.55170(15) 0.53311(10) 0.0204(3) Uani 1 1 d . . . . .
H00H H 0.796589 0.619359 0.549003 0.024 Uiso 1 1 calc R U . . .
C11 C 0.45393(10) 0.72434(15) 0.20609(9) 0.0195(3) Uani 1 1 d . . . . .
H00K H 0.465250 0.644697 0.212568 0.029 Uiso 1 1 calc R U . . .
H00L H 0.449962 0.744683 0.151146 0.029 Uiso 1 1 calc R U . . .
H00O H 0.400337 0.741952 0.222118 0.029 Uiso 1 1 calc R U . . .
C12 C 0.52458(10) 0.78803(13) 0.25566(9) 0.0150(3) Uani 1 1 d . . . . .
C13 C 0.58136(10) 0.86169(13) 0.23382(9) 0.0159(3) Uani 1 1 d . . . . .
H00R H 0.582229 0.887140 0.182484 0.019 Uiso 1 1 calc R U . . .
C14 C 0.63734(10) 0.89124(13) 0.30257(9) 0.0143(3) Uani 1 1 d . . . . .
C15 C 0.70943(10) 0.96816(13) 0.31337(9) 0.0154(3) Uani 1 1 d . . . . .
C16 C 0.75311(12) 0.98836(16) 0.25323(10) 0.0246(4) Uani 1 1 d . . . . .
H016 H 0.735153 0.953547 0.203941 0.030 Uiso 1 1 calc R U . . .
C17 C 0.82250(13) 1.05884(18) 0.26483(11) 0.0310(4) Uani 1 1 d . . . . .
H01B H 0.851732 1.072515 0.223478 0.037 Uiso 1 1 calc R U . . .
C18 C 0.84927(12) 1.10933(16) 0.33660(11) 0.0272(4) Uani 1 1 d . . . . .
H01A H 0.897333 1.156841 0.344658 0.033 Uiso 1 1 calc R U . . .
C19 C 0.80623(11) 1.09080(14) 0.39661(10) 0.0205(3) Uani 1 1 d . . . . .
H012 H 0.824722 1.125407 0.445889 0.025 Uiso 1 1 calc R U . . .
C20 C 0.73602(10) 1.02160(13) 0.38471(9) 0.0161(3) Uani 1 1 d . . . . .
H00N H 0.705713 1.010513 0.425635 0.019 Uiso 1 1 calc R U . . .
C21 C 0.34058(10) 0.81307(16) 0.44184(10) 0.0225(4) Uani 1 1 d . . . . .
H00E H 0.336992 0.845805 0.389920 0.034 Uiso 1 1 calc R U . . .
H00F H 0.302194 0.852571 0.469613 0.034 Uiso 1 1 calc R U . . .
H00I H 0.324250 0.734746 0.436442 0.034 Uiso 1 1 calc R U . . .
C22 C 0.42958(10) 0.82236(14) 0.48695(9) 0.0163(3) Uani 1 1 d . . . . .
C23 C 0.45961(10) 0.87269(14) 0.55803(10) 0.0185(3) Uani 1 1 d . . . . .
H00M H 0.427346 0.912362 0.589098 0.022 Uiso 1 1 calc R U . . .
C24 C 0.54680(10) 0.85355(13) 0.57502(9) 0.0148(3) Uani 1 1 d . . . . .
C25 C 0.60791(10) 0.88136(14) 0.64695(9) 0.0164(3) Uani 1 1 d . . . . .
C26 C 0.59802(12) 0.97880(15) 0.68733(10) 0.0237(4) Uani 1 1 d . . . . .
H00V H 0.553659 1.029018 0.666937 0.028 Uiso 1 1 calc R U . . .
C27 C 0.65282(13) 1.00240(17) 0.75714(11) 0.0317(4) Uani 1 1 d . . . . .
H015 H 0.646182 1.069226 0.784118 0.038 Uiso 1 1 calc R U . . .
C28 C 0.71718(12) 0.92926(18) 0.78784(11) 0.0312(4) Uani 1 1 d . . . . .
H019 H 0.754459 0.945750 0.835784 0.037 Uiso 1 1 calc R U . . .
C29 C 0.72696(11) 0.83216(17) 0.74844(10) 0.0250(4) Uani 1 1 d . . . . .
H00Z H 0.770848 0.781637 0.769511 0.030 Uiso 1 1 calc R U . . .
C30 C 0.67279(10) 0.80836(15) 0.67817(9) 0.0184(3) Uani 1 1 d . . . . .
H00G H 0.680059 0.741753 0.651182 0.022 Uiso 1 1 calc R U . . .
C31 C 0.84885(11) 0.83318(14) 0.47832(10) 0.0192(3) Uani 1 1 d . . . . .
C32 C 0.88893(12) 0.78252(15) 0.37363(10) 0.0225(4) Uani 1 1 d . . . . .
C33 C 0.89797(14) 0.73807(17) 0.30216(12) 0.0321(4) Uani 1 1 d . . . . .
H018 H 0.855381 0.692660 0.272148 0.039 Uiso 1 1 calc R U . . .
C34 C 0.97236(15) 0.76347(19) 0.27703(12) 0.0384(5) Uani 1 1 d . . . . .
H017 H 0.981191 0.733819 0.228847 0.046 Uiso 1 1 calc R U . . .
C35 C 1.03459(14) 0.83122(19) 0.32036(12) 0.0370(5) Uani 1 1 d . . . . .
H013 H 1.084434 0.846690 0.300720 0.044 Uiso 1 1 calc R U . . .
C36 C 1.02582(12) 0.87667(17) 0.39128(12) 0.0297(4) Uani 1 1 d . . . . .
H00Y H 1.067723 0.923484 0.420845 0.036 Uiso 1 1 calc R U . . .
C37 C 0.95201(11) 0.84920(15) 0.41593(10) 0.0221(4) Uani 1 1 d . . . . .

loop_
_atom_site_aniso_label
_atom_site_aniso_U_11
_atom_site_aniso_U_22
_atom_site_aniso_U_33
_atom_site_aniso_U_23
_atom_site_aniso_U_13
_atom_site_aniso_U_12
C1 0.0185(8) 0.0192(8) 0.0260(9) 0.0003(7) 0.0015(7) -0.0053(7)
N1 0.0129(6) 0.0160(7) 0.0139(6) -0.0004(5) 0.0012(5) -0.0017(5)
O1 0.0185(6) 0.0275(7) 0.0230(6) 0.0002(5) 0.0043(5) -0.0024(5)
B1 0.0118(8) 0.0164(9) 0.0151(8) -0.0006(7) 0.0008(6) -0.0015(7)
S1 0.01396(19) 0.0229(2) 0.01703(19) 0.00037(16) 0.00088(15) -0.00190(16)
Zn1 0.01239(10) 0.01381(10) 0.01324(10) -0.00022(7) 0.00003(7) -0.00074(7)
C2 0.0191(8) 0.0162(8) 0.0142(7) 0.0005(6) 0.0036(6) -0.0036(6)
N2 0.0124(6) 0.0156(7) 0.0153(6) 0.0005(5) 0.0011(5) -0.0006(5)
N3 0.0112(6) 0.0140(6) 0.0147(6) -0.0013(5) 0.0004(5) -0.0009(5)
C3 0.0205(8) 0.0133(8) 0.0184(8) 0.0012(6) 0.0026(6) -0.0016(6)
N4 0.0118(6) 0.0135(6) 0.0144(6) -0.0004(5) 0.0012(5) -0.0016(5)
C4 0.0189(8) 0.0155(8) 0.0112(7) 0.0011(6) 0.0030(6) 0.0005(6)
N5 0.0118(6) 0.0168(7) 0.0152(6) 0.0001(5) 0.0016(5) -0.0009(5)
C5 0.0181(8) 0.0145(8) 0.0142(7) 0.0034(6) 0.0033(6) 0.0009(6)
N6 0.0121(6) 0.0168(7) 0.0142(6) 0.0001(5) 0.0010(5) -0.0008(5)
C6 0.0220(8) 0.0156(8) 0.0199(8) -0.0006(7) 0.0017(7) 0.0002(7)
N7 0.0197(7) 0.0178(7) 0.0193(7) 0.0002(6) 0.0006(6) 0.0004(6)
C7 0.0239(9) 0.0155(8) 0.0272(9) 0.0013(7) 0.0062(7) 0.0048(7)
C8 0.0171(8) 0.0226(9) 0.0282(9) 0.0038(7) 0.0001(7) 0.0040(7)
C9 0.0208(9) 0.0228(9) 0.0286(9) -0.0056(7) -0.0020(7) -0.0011(7)
C10 0.0216(8) 0.0180(8) 0.0209(8) -0.0007(7) 0.0024(7) 0.0029(7)
C11 0.0164(8) 0.0244(9) 0.0163(8) -0.0022(7) -0.0002(6) -0.0023(7)
C12 0.0136(7) 0.0163(8) 0.0144(7) -0.0010(6) 0.0008(6) 0.0036(6)
C13 0.0159(8) 0.0175(8) 0.0138(7) 0.0006(6) 0.0018(6) 0.0018(6)
C14 0.0141(7) 0.0143(8) 0.0145(7) 0.0010(6) 0.0030(6) 0.0035(6)
C15 0.0150(7) 0.0125(7) 0.0182(8) 0.0024(6) 0.0023(6) 0.0014(6)
C16 0.0282(9) 0.0277(9) 0.0189(8) -0.0006(7) 0.0071(7) -0.0062(8)
C17 0.0330(10) 0.0385(11) 0.0247(9) 0.0017(8) 0.0132(8) -0.0125(9)
C18 0.0244(9) 0.0267(10) 0.0311(10) 0.0011(8) 0.0067(8) -0.0117(8)
C19 0.0217(8) 0.0166(8) 0.0224(8) -0.0012(7) 0.0022(7) -0.0035(7)
C20 0.0156(8) 0.0148(8) 0.0181(8) 0.0019(6) 0.0040(6) 0.0022(6)
C21 0.0142(8) 0.0307(10) 0.0219(8) -0.0022(7) 0.0013(7) 0.0033(7)
C22 0.0154(8) 0.0171(8) 0.0169(8) 0.0019(6) 0.0041(6) 0.0012(6)
C23 0.0166(8) 0.0212(8) 0.0184(8) -0.0001(7) 0.0047(6) 0.0039(7)
C24 0.0173(8) 0.0124(7) 0.0151(7) 0.0021(6) 0.0041(6) 0.0005(6)
C25 0.0168(8) 0.0194(8) 0.0136(7) 0.0000(6) 0.0050(6) -0.0024(6)
C26 0.0291(9) 0.0220(9) 0.0197(8) -0.0019(7) 0.0037(7) 0.0031(7)
C27 0.0398(11) 0.0298(10) 0.0239(9) -0.0106(8) 0.0022(8) 0.0015(9)
C28 0.0269(10) 0.0460(12) 0.0181(9) -0.0082(8) -0.0021(7) -0.0013(9)
C29 0.0189(8) 0.0384(11) 0.0174(8) -0.0001(8) 0.0032(7) 0.0038(8)
C30 0.0171(8) 0.0229(9) 0.0165(8) -0.0007(7) 0.0063(6) 0.0008(7)
C31 0.0175(8) 0.0178(8) 0.0216(8) 0.0038(7) 0.0019(6) 0.0014(7)
C32 0.0265(9) 0.0191(9) 0.0219(9) 0.0043(7) 0.0043(7) 0.0052(7)
C33 0.0437(12) 0.0267(10) 0.0258(10) -0.0033(8) 0.0062(9) 0.0046(9)
C34 0.0528(14) 0.0395(12) 0.0272(10) 0.0015(9) 0.0184(10) 0.0130(10)
C35 0.0354(11) 0.0447(13) 0.0357(11) 0.0124(10) 0.0184(9) 0.0114(10)
C36 0.0234(9) 0.0353(11) 0.0315(10) 0.0081(8) 0.0080(8) 0.0033(8)
C37 0.0227(9) 0.0230(9) 0.0211(8) 0.0039(7) 0.0053(7) 0.0060(7)

loop_
_atom_type_symbol
_atom_type_description
_atom_type_scat_dispersion_real
_atom_type_scat_dispersion_imag
_atom_type_scat_source
C C 0.0033 0.0016 'International Tables Vol C Tables 4.2.6.8 and 6.1.1.4'
H H 0.0000 0.0000 'International Tables Vol C Tables 4.2.6.8 and 6.1.1.4'
B B 0.0013 0.0007 'International Tables Vol C Tables 4.2.6.8 and 6.1.1.4'
N N 0.0061 0.0033 'International Tables Vol C Tables 4.2.6.8 and 6.1.1.4'
O O 0.0106 0.0060 'International Tables Vol C Tables 4.2.6.8 and 6.1.1.4'
S S 0.1246 0.1234 'International Tables Vol C Tables 4.2.6.8 and 6.1.1.4'
Zn Zn 0.2839 1.4301 'International Tables Vol C Tables 4.2.6.8 and 6.1.1.4'

loop_
_geom_angle_atom_site_label_1
_geom_angle_atom_site_label_2
_geom_angle_atom_site_label_3
_geom_angle
_geom_angle_site_symmetry_1
_geom_angle_site_symmetry_3
_geom_angle_publ_flag
H00A C1 H00B 109.5 . . ?
H00A C1 H00D 109.5 . . ?
H00B C1 H00D 109.5 . . ?
C2 C1 H00A 109.5 . . ?
C2 C1 H00B 109.5 . . ?
C2 C1 H00D 109.5 . . ?
C2 N1 B1 128.71(13) . . ?
C2 N1 N2 109.75(13) . . ?
N2 N1 B1 121.06(13) . . ?
C31 O1 C37 103.70(13) . . ?
N1 B1 H01C 110.1 . . ?
N1 B1 N3 107.97(13) . . ?
N3 B1 H01C 110.1 . . ?
N5 B1 N1 109.57(13) . . ?
N5 B1 H01C 110.1 . . ?
N5 B1 N3 109.02(13) . . ?
C31 S1 Zn1 88.56(6) . . ?
N2 Zn1 S1 132.56(4) . . ?
N2 Zn1 N4 95.81(5) . . ?
N2 Zn1 N6 90.10(5) . . ?
N4 Zn1 S1 125.37(4) . . ?
N4 Zn1 N6 91.32(5) . . ?
N6 Zn1 S1 109.20(4) . . ?
N1 C2 C1 122.97(15) . . ?
N1 C2 C3 107.99(14) . . ?
C3 C2 C1 129.02(15) . . ?
N1 N2 Zn1 111.16(10) . . ?
C4 N2 N1 106.33(13) . . ?
C4 N2 Zn1 142.28(11) . . ?
N4 N3 B1 119.63(12) . . ?
C12 N3 B1 130.32(13) . . ?
C12 N3 N4 110.04(13) . . ?
C2 C3 H00C 126.8 . . ?
C2 C3 C4 106.33(15) . . ?
C4 C3 H00C 126.8 . . ?
N3 N4 Zn1 110.73(9) . . ?
C14 N4 Zn1 136.49(11) . . ?
C14 N4 N3 106.49(12) . . ?
N2 C4 C3 109.60(14) . . ?
N2 C4 C5 123.81(14) . . ?
C3 C4 C5 126.59(15) . . ?
N6 N5 B1 118.85(12) . . ?
C22 N5 B1 131.28(13) . . ?
C22 N5 N6 109.86(13) . . ?
C6 C5 C4 119.14(15) . . ?
C10 C5 C4 122.20(15) . . ?
C10 C5 C6 118.60(15) . . ?
N5 N6 Zn1 111.55(10) . . ?
C24 N6 Zn1 137.48(11) . . ?
C24 N6 N5 106.75(13) . . ?
C5 C6 H00P 119.7 . . ?
C7 C6 C5 120.60(16) . . ?
C7 C6 H00P 119.7 . . ?
C31 N7 C32 104.55(14) . . ?
C6 C7 H00J 119.9 . . ?
C8 C7 C6 120.28(16) . . ?
C8 C7 H00J 119.9 . . ?
C7 C8 H00S 120.3 . . ?
C7 C8 C9 119.39(16) . . ?
C9 C8 H00S 120.3 . . ?
C8 C9 H010 119.6 . . ?
C8 C9 C10 120.71(17) . . ?
C10 C9 H010 119.6 . . ?
C5 C10 H00H 119.8 . . ?
C9 C10 C5 120.39(16) . . ?
C9 C10 H00H 119.8 . . ?
H00K C11 H00L 109.5 . . ?
H00K C11 H00O 109.5 . . ?
H00L C11 H00O 109.5 . . ?
C12 C11 H00K 109.5 . . ?
C12 C11 H00L 109.5 . . ?
C12 C11 H00O 109.5 . . ?
N3 C12 C11 122.44(15) . . ?
N3 C12 C13 107.85(14) . . ?
C13 C12 C11 129.66(15) . . ?
C12 C13 H00R 127.0 . . ?
C12 C13 C14 106.03(14) . . ?
C14 C13 H00R 127.0 . . ?
N4 C14 C13 109.55(14) . . ?
N4 C14 C15 121.35(14) . . ?
C13 C14 C15 129.09(15) . . ?
C16 C15 C14 121.03(15) . . ?
C20 C15 C14 120.22(14) . . ?
C20 C15 C16 118.75(15) . . ?
C15 C16 H016 119.8 . . ?
C17 C16 C15 120.47(16) . . ?
C17 C16 H016 119.8 . . ?
C16 C17 H01B 120.0 . . ?
C18 C17 C16 120.06(17) . . ?
C18 C17 H01B 120.0 . . ?
C17 C18 H01A 119.9 . . ?
C19 C18 C17 120.15(17) . . ?
C19 C18 H01A 119.9 . . ?
C18 C19 H012 120.1 . . ?
C18 C19 C20 119.85(16) . . ?
C20 C19 H012 120.1 . . ?
C15 C20 H00N 119.7 . . ?
C19 C20 C15 120.70(15) . . ?
C19 C20 H00N 119.7 . . ?
H00E C21 H00F 109.5 . . ?
H00E C21 H00I 109.5 . . ?
H00F C21 H00I 109.5 . . ?
C22 C21 H00E 109.5 . . ?
C22 C21 H00F 109.5 . . ?
C22 C21 H00I 109.5 . . ?
N5 C22 C21 122.96(15) . . ?
N5 C22 C23 107.53(14) . . ?
C23 C22 C21 129.46(15) . . ?
C22 C23 H00M 126.9 . . ?
C22 C23 C24 106.13(14) . . ?
C24 C23 H00M 126.9 . . ?
N6 C24 C23 109.72(14) . . ?
N6 C24 C25 121.91(14) . . ?
C23 C24 C25 128.18(15) . . ?
C26 C25 C24 119.95(15) . . ?
C30 C25 C24 120.86(15) . . ?
C30 C25 C26 119.08(15) . . ?
C25 C26 H00V 120.0 . . ?
C27 C26 C25 120.09(17) . . ?
C27 C26 H00V 120.0 . . ?
C26 C27 H015 119.8 . . ?
C28 C27 C26 120.47(18) . . ?
C28 C27 H015 119.8 . . ?
C27 C28 H019 120.1 . . ?
C29 C28 C27 119.75(17) . . ?
C29 C28 H019 120.1 . . ?
C28 C29 H00Z 119.9 . . ?
C28 C29 C30 120.13(17) . . ?
C30 C29 H00Z 119.9 . . ?
C25 C30 H00G 119.8 . . ?
C29 C30 C25 120.48(16) . . ?
C29 C30 H00G 119.8 . . ?
O1 C31 S1 120.22(13) . . ?
N7 C31 O1 115.24(15) . . ?
N7 C31 S1 124.52(13) . . ?
C33 C32 N7 131.18(18) . . ?
C37 C32 N7 108.40(15) . . ?
C37 C32 C33 120.41(18) . . ?
C32 C33 H018 121.7 . . ?
C34 C33 C32 116.6(2) . . ?
C34 C33 H018 121.7 . . ?
C33 C34 H017 119.0 . . ?
C33 C34 C35 121.96(19) . . ?
C35 C34 H017 119.0 . . ?
C34 C35 H013 119.0 . . ?
C36 C35 C34 121.9(2) . . ?
C36 C35 H013 119.0 . . ?
C35 C36 H00Y 122.3 . . ?
C37 C36 C35 115.35(19) . . ?
C37 C36 H00Y 122.3 . . ?
C32 C37 O1 108.10(15) . . ?
C36 C37 O1 128.09(17) . . ?
C36 C37 C32 123.81(18) . . ?

loop_
_geom_bond_atom_site_label_1
_geom_bond_atom_site_label_2
_geom_bond_distance
_geom_bond_site_symmetry_2
_geom_bond_publ_flag
C1 H00A 0.9800 . ?
C1 H00B 0.9800 . ?
C1 H00D 0.9800 . ?
N1 B1 1.549(2) . ?
N1 C2 1.352(2) . ?
O1 C31 1.363(2) . ?
O1 C37 1.389(2) . ?
B1 H01C 1.0000 . ?
S1 C31 1.7168(18) . ?
Zn1 S1 2.2831(4) . ?
Zn1 N2 2.0522(14) . ?
Zn1 N4 2.0562(13) . ?
Zn1 N6 2.0807(13) . ?
C2 C1 1.495(2) . ?
N2 N1 1.3827(18) . ?
N2 C4 1.348(2) . ?
N3 B1 1.552(2) . ?
N3 C12 1.349(2) . ?
C3 C2 1.374(2) . ?
C3 H00C 0.9500 . ?
C3 C4 1.398(2) . ?
N4 N3 1.3734(18) . ?
N4 C14 1.348(2) . ?
N5 B1 1.546(2) . ?
N5 C22 1.353(2) . ?
C5 C4 1.475(2) . ?
C5 C6 1.398(2) . ?
C5 C10 1.391(2) . ?
N6 N5 1.3725(18) . ?
N6 C24 1.339(2) . ?
C6 H00P 0.9500 . ?
N7 C31 1.313(2) . ?
N7 C32 1.396(2) . ?
C7 C6 1.389(2) . ?
C7 H00J 0.9500 . ?
C7 C8 1.383(3) . ?
C8 H00S 0.9500 . ?
C8 C9 1.384(3) . ?
C9 H010 0.9500 . ?
C10 C9 1.388(2) . ?
C10 H00H 0.9500 . ?
C11 H00K 0.9800 . ?
C11 H00L 0.9800 . ?
C11 H00O 0.9800 . ?
C11 C12 1.498(2) . ?
C13 C12 1.380(2) . ?
C13 H00R 0.9500 . ?
C13 C14 1.398(2) . ?
C15 C14 1.468(2) . ?
C15 C16 1.394(2) . ?
C16 H016 0.9500 . ?
C16 C17 1.386(3) . ?
C17 H01B 0.9500 . ?
C18 C17 1.384(3) . ?
C18 H01A 0.9500 . ?
C19 C18 1.382(2) . ?
C19 H012 0.9500 . ?
C20 C15 1.393(2) . ?
C20 C19 1.386(2) . ?
C20 H00N 0.9500 . ?
C21 H00E 0.9800 . ?
C21 H00F 0.9800 . ?
C21 H00I 0.9800 . ?
C22 C21 1.496(2) . ?
C22 C23 1.381(2) . ?
C23 H00M 0.9500 . ?
C24 C23 1.394(2) . ?
C24 C25 1.473(2) . ?
C25 C26 1.395(2) . ?
C25 C30 1.392(2) . ?
C26 H00V 0.9500 . ?
C26 C27 1.386(3) . ?
C27 H015 0.9500 . ?
C27 C28 1.385(3) . ?
C28 H019 0.9500 . ?
C29 C28 1.383(3) . ?
C29 H00Z 0.9500 . ?
C30 C29 1.388(2) . ?
C30 H00G 0.9500 . ?
C32 C33 1.392(3) . ?
C33 H018 0.9500 . ?
C34 C33 1.387(3) . ?
C34 H017 0.9500 . ?
C35 C34 1.394(3) . ?
C35 H013 0.9500 . ?
C36 C35 1.386(3) . ?
C36 H00Y 0.9500 . ?
C37 C32 1.388(3) . ?
C37 C36 1.380(3) . ?

loop_
_geom_torsion_atom_site_label_1
_geom_torsion_atom_site_label_2
_geom_torsion_atom_site_label_3
_geom_torsion_atom_site_label_4
_geom_torsion
_geom_torsion_site_symmetry_1
_geom_torsion_site_symmetry_2
_geom_torsion_site_symmetry_3
_geom_torsion_site_symmetry_4
_geom_torsion_publ_flag
N1 N2 C4 C3 0.28(17) . . . . ?
N1 N2 C4 C5 -178.72(14) . . . . ?
O1 C37 C32 N7 0.79(19) . . . . ?
O1 C37 C32 C33 -179.68(16) . . . . ?
O1 C37 C36 C35 179.21(17) . . . . ?
B1 N1 C2 C1 -9.9(3) . . . . ?
B1 N1 C2 C3 171.60(15) . . . . ?
B1 N3 C12 C11 -3.1(3) . . . . ?
B1 N3 C12 C13 179.21(15) . . . . ?
B1 N5 C22 C21 0.2(3) . . . . ?
B1 N5 C22 C23 178.14(16) . . . . ?
Zn1 S1 C31 O1 169.04(13) . . . . ?
Zn1 S1 C31 N7 -9.01(15) . . . . ?
Zn1 N2 N1 B1 11.61(16) . . . . ?
Zn1 N2 N1 C2 -175.68(10) . . . . ?
Zn1 N2 C4 C3 173.80(13) . . . . ?
Zn1 N2 C4 C5 -5.2(3) . . . . ?
Zn1 N4 N3 B1 23.54(16) . . . . ?
Zn1 N4 N3 C12 -155.51(10) . . . . ?
Zn1 N4 C14 C13 147.42(13) . . . . ?
Zn1 N4 C14 C15 -33.8(2) . . . . ?
Zn1 N6 N5 B1 20.84(16) . . . . ?
Zn1 N6 N5 C22 -160.37(11) . . . . ?
Zn1 N6 C24 C23 152.79(13) . . . . ?
Zn1 N6 C24 C25 -31.9(2) . . . . ?
C2 N1 B1 N3 -120.08(17) . . . . ?
C2 N1 B1 N5 121.31(16) . . . . ?
C2 C3 C4 N2 -0.52(18) . . . . ?
C2 C3 C4 C5 178.45(15) . . . . ?
N2 N1 B1 N3 51.12(18) . . . . ?
N2 N1 B1 N5 -67.50(17) . . . . ?
N2 N1 C2 C1 178.12(14) . . . . ?
N2 N1 C2 C3 -0.40(18) . . . . ?
N3 N4 C14 C13 -0.59(17) . . . . ?
N3 N4 C14 C15 178.19(13) . . . . ?
N4 N3 B1 N1 -75.13(17) . . . . ?
N4 N3 B1 N5 43.84(18) . . . . ?
N4 N3 C12 C11 175.85(14) . . . . ?
N4 N3 C12 C13 -1.88(17) . . . . ?
C4 N2 N1 B1 -172.64(13) . . . . ?
C4 N2 N1 C2 0.07(17) . . . . ?
C4 C3 C2 C1 -177.85(16) . . . . ?
C4 C3 C2 N1 0.55(18) . . . . ?
C4 C5 C6 C7 -176.95(15) . . . . ?
C4 C5 C10 C9 177.09(16) . . . . ?
N5 N6 C24 C23 -0.81(18) . . . . ?
N5 N6 C24 C25 174.47(14) . . . . ?
N5 C22 C23 C24 -0.06(19) . . . . ?
C5 C10 C9 C8 -0.8(3) . . . . ?
N6 N5 B1 N1 44.97(18) . . . . ?
N6 N5 B1 N3 -72.99(17) . . . . ?
N6 N5 C22 C21 -178.36(15) . . . . ?
N6 N5 C22 C23 -0.44(18) . . . . ?
N6 C24 C23 C22 0.55(19) . . . . ?
N6 C24 C25 C26 149.53(16) . . . . ?
N6 C24 C25 C30 -34.5(2) . . . . ?
C6 C5 C4 N2 -155.54(15) . . . . ?
C6 C5 C4 C3 25.6(2) . . . . ?
C6 C5 C10 C9 0.0(3) . . . . ?
C6 C7 C8 C9 -1.2(3) . . . . ?
N7 C32 C33 C34 179.84(18) . . . . ?
C7 C8 C9 C10 1.4(3) . . . . ?
C8 C7 C6 C5 0.4(3) . . . . ?
C10 C5 C4 N2 27.4(2) . . . . ?
C10 C5 C4 C3 -151.42(17) . . . . ?
C10 C5 C6 C7 0.2(2) . . . . ?
C12 N3 B1 N1 103.70(18) . . . . ?
C12 N3 B1 N5 -137.34(16) . . . . ?
C12 C13 C14 N4 -0.52(18) . . . . ?
C12 C13 C14 C15 -179.18(16) . . . . ?
C14 N4 N3 B1 -179.42(13) . . . . ?
C14 N4 N3 C12 1.53(17) . . . . ?
C14 C13 C12 N3 1.45(18) . . . . ?
C14 C13 C12 C11 -176.06(16) . . . . ?
C14 C15 C16 C17 -178.24(17) . . . . ?
C15 C16 C17 C18 0.4(3) . . . . ?
C15 C20 C19 C18 1.6(3) . . . . ?
C16 C15 C14 N4 154.50(16) . . . . ?
C16 C15 C14 C13 -27.0(3) . . . . ?
C19 C18 C17 C16 -0.9(3) . . . . ?
C19 C20 C15 C14 177.27(15) . . . . ?
C19 C20 C15 C16 -2.1(2) . . . . ?
C20 C15 C14 N4 -24.8(2) . . . . ?
C20 C15 C14 C13 153.72(16) . . . . ?
C20 C15 C16 C17 1.1(3) . . . . ?
C20 C19 C18 C17 -0.1(3) . . . . ?
C21 C22 C23 C24 177.67(17) . . . . ?
C22 N5 B1 N1 -133.51(17) . . . . ?
C22 N5 B1 N3 108.53(18) . . . . ?
C23 C24 C25 C26 -36.1(3) . . . . ?
C23 C24 C25 C30 139.89(18) . . . . ?
C24 N6 N5 B1 -178.01(13) . . . . ?
C24 N6 N5 C22 0.78(17) . . . . ?
C24 C25 C26 C27 176.68(17) . . . . ?
C24 C25 C30 C29 -176.11(15) . . . . ?
C25 C24 C23 C22 -174.35(16) . . . . ?
C25 C26 C27 C28 -0.7(3) . . . . ?
C25 C30 C29 C28 -0.4(3) . . . . ?
C26 C25 C30 C29 -0.1(2) . . . . ?
C26 C27 C28 C29 0.2(3) . . . . ?
C30 C25 C26 C27 0.6(3) . . . . ?
C30 C29 C28 C27 0.4(3) . . . . ?
C31 O1 C37 C32 -1.07(18) . . . . ?
C31 O1 C37 C36 178.70(18) . . . . ?
C31 N7 C32 C33 -179.62(19) . . . . ?
C31 N7 C32 C37 -0.15(19) . . . . ?
C32 N7 C31 O1 -0.58(19) . . . . ?
C32 N7 C31 S1 177.56(13) . . . . ?
C32 C37 C36 C35 -1.1(3) . . . . ?
C35 C34 C33 C32 -0.8(3) . . . . ?
C36 C35 C34 C33 0.3(3) . . . . ?
C36 C37 C32 N7 -178.99(17) . . . . ?
C36 C37 C32 C33 0.5(3) . . . . ?
C37 O1 C31 S1 -177.17(12) . . . . ?
C37 O1 C31 N7 1.05(19) . . . . ?
C37 C32 C33 C34 0.4(3) . . . . ?
C37 C36 C35 C34 0.6(3) . . . . ?
